data_1526431
loop_
_publ_author_name
'Saf'yanov, Yu.N.'
'Kuz'min, E.A.'
'Belov, N.V.'
'Ilyukhin, V.V.'

_publ_section_title
;
 Crystal structure of cesium indium double selenate dihydrate Cs In (Se
 O4)2 * 2(H2 O)
;
_journal_name_full 'Doklady Akademii Nauk SSSR'
_journal_page_first 335
_journal_page_last 337
_journal_volume 224
_journal_year 1975
_chemical_formula_sum 'Cs H4 In O10 Se2'
_chemical_name_systematic 'Cs In (Se O4)2 (H2 O)2'
_space_group_IT_number 15
_symmetry_space_group_name_Hall '-B 2b'
_symmetry_space_group_name_H-M 'B 1 1 2/b'
_cell_angle_alpha 90
_cell_angle_beta 90
_cell_angle_gamma 105.03
_cell_formula_units_Z 4
_cell_length_a 9.439
_cell_length_b 7.159
_cell_length_c 14.84
_cell_volume 968.490
_citation_journal_id_ASTM DANKAS
_cod_data_source_file Safyanov_DANKAS_1975_853.cif
_cod_data_source_block H4Cs1In1O10Se2
_cod_original_cell_volume 968.4898
_cod_original_sg_symbol_Hall '-C 2yc (-x,z,y)'
_cod_original_formula_sum 'H4 Cs1 In1 O10 Se2'
_cod_database_code 1526431

loop_
_symmetry_equiv_pos_as_xyz
x,y,z
-x,-y+1/2,z
-x,-y,-z
x,y-1/2,-z
x+1/2,y,z+1/2
-x+1/2,-y+1/2,z+1/2
-x+1/2,-y,-z+1/2
x+1/2,y-1/2,-z+1/2

loop_
_atom_site_label
_atom_site_type_symbol
_atom_site_fract_x
_atom_site_fract_y
_atom_site_fract_z
_atom_site_occupancy
_atom_site_U_iso_or_equiv
Cs1 Cs+1 0.5 0.25 0.117 1 0.0
O1 O-2 0.135 0.164 0.291 1 0.0
O4 O-2 0.313 0.176 0.424 1 0.0
O5 O-2 0.123 0.16 0.087 1 0.0
Se1 Se+6 0.249 0.315 0.357 1 0.0
O2 O-2 0.381 0.446 0.301 1 0.0
In1 In+3 0 0.25 0.191 1 0.0
O3 O-2 0.16 0.44 0.412 1 0.0
